data_7021552
loop_
_publ_author_name
'Sgro, Michael J.'
'Stephan, Douglas W.'

_publ_section_title
;
 Synthesis and reactivity of ruthenium tridentate bis-phosphinite ligand
 complexes.
;
_journal_issue 29
_journal_name_full 'Dalton transactions (Cambridge, England : 2003)'
_journal_page_first 10460
_journal_page_last 10472
_journal_paper_doi 10.1039/c3dt51065d
_journal_volume 42
_journal_year 2013
_chemical_formula_sum 'C32 H74 Cl4 N2 O4 P4 Ru2'
_chemical_formula_weight 1018.75
_space_group_IT_number 2
_symmetry_cell_setting triclinic
_symmetry_space_group_name_Hall '-P 1'
_symmetry_space_group_name_H-M 'P -1'
_atom_sites_solution_hydrogens geom
_atom_sites_solution_primary direct
_atom_sites_solution_secondary difmap
_audit_creation_method SHELXL-97
_cell_angle_alpha 91.428(4)
_cell_angle_beta 106.792(3)
_cell_angle_gamma 114.206(3)
_cell_formula_units_Z 1
_cell_length_a 8.7890(8)
_cell_length_b 10.4080(10)
_cell_length_c 13.7962(13)
_cell_measurement_reflns_used 9277
_cell_measurement_temperature 150(2)
_cell_measurement_theta_max 27.61
_cell_measurement_theta_min 2.62
_cell_volume 1087.02(18)
_computing_cell_refinement 'Bruker SMART'
_computing_data_collection 'Bruker SMART'
_computing_data_reduction 'Bruker SAINT'
_computing_molecular_graphics 'Bruker SHELXTL'
_computing_publication_material 'Bruker SHELXTL'
_computing_structure_refinement 'SHELXL-97 (Sheldrick, 1997)'
_computing_structure_solution 'SHELXS-97 (Sheldrick, 1990)'
_diffrn_ambient_temperature 150(2)
_diffrn_measured_fraction_theta_full 0.991
_diffrn_measured_fraction_theta_max 0.991
_diffrn_measurement_device_type 'CCD area detector'
_diffrn_measurement_method 'phi and omega scans'
_diffrn_radiation_monochromator graphite
_diffrn_radiation_source 'fine-focus sealed tube'
_diffrn_radiation_type MoK\a
_diffrn_radiation_wavelength 0.71073
_diffrn_reflns_av_R_equivalents 0.0316
_diffrn_reflns_av_unetI/netI 0.0287
_diffrn_reflns_limit_h_max 11
_diffrn_reflns_limit_h_min -11
_diffrn_reflns_limit_k_max 13
_diffrn_reflns_limit_k_min -13
_diffrn_reflns_limit_l_max 17
_diffrn_reflns_limit_l_min -17
_diffrn_reflns_number 18556
_diffrn_reflns_theta_full 27.65
_diffrn_reflns_theta_max 27.65
_diffrn_reflns_theta_min 2.17
_exptl_absorpt_coefficient_mu 1.124
_exptl_absorpt_correction_T_max 0.7456
_exptl_absorpt_correction_T_min 0.6665
_exptl_absorpt_correction_type multi-scan
_exptl_absorpt_process_details SADABS
_exptl_crystal_colour yellow
_exptl_crystal_density_diffrn 1.556
_exptl_crystal_density_method 'not measured'
_exptl_crystal_description plate
_exptl_crystal_F_000 528
_exptl_crystal_size_max 0.18
_exptl_crystal_size_mid 0.15
_exptl_crystal_size_min 0.11
_refine_diff_density_max 0.468
_refine_diff_density_min -0.496
_refine_diff_density_rms 0.068
_refine_ls_extinction_method none
_refine_ls_goodness_of_fit_ref 1.039
_refine_ls_hydrogen_treatment constr
_refine_ls_matrix_type full
_refine_ls_number_parameters 225
_refine_ls_number_reflns 5020
_refine_ls_number_restraints 0
_refine_ls_restrained_S_all 1.039
_refine_ls_R_factor_all 0.0244
_refine_ls_R_factor_gt 0.0208
_refine_ls_shift/su_max 0.002
_refine_ls_shift/su_mean 0.000
_refine_ls_structure_factor_coef Fsqd
_refine_ls_weighting_details 'calc w=1/[\s^2^(Fo^2^)+(0.0221P)^2^+0.4112P] where P=(Fo^2^+2Fc^2^)/3'
_refine_ls_weighting_scheme calc
_refine_ls_wR_factor_gt 0.0495
_refine_ls_wR_factor_ref 0.0510
_reflns_number_gt 4575
_reflns_number_total 5020
_reflns_threshold_expression >2sigma(I)
_cod_data_source_file c3dt51065d.txt
_cod_data_source_block mjs045_0m_Compound_3
_cod_depositor_comments
;
The following automatic conversions were performed:

'_symmetry_cell_setting' value 'Triclinic' changed to 'triclinic'
according to /home/saulius/struct/CIF-dictionaries/cif_core.dic
dictionary named 'cif_core.dic' version 2.4.2 from 2011-04-26.

Automatic conversion script
Id: cif_fix_values 1891 2012-01-12 08:04:46Z andrius 
;
_cod_original_sg_symbol_H-M P-1
_cod_database_code 7021552

loop_
_symmetry_equiv_pos_as_xyz
'x, y, z'
'-x, -y, -z'

loop_
_atom_site_label
_atom_site_type_symbol
_atom_site_fract_x
_atom_site_fract_y
_atom_site_fract_z
_atom_site_U_iso_or_equiv
_atom_site_adp_type
_atom_site_occupancy
_atom_site_symmetry_multiplicity
_atom_site_calc_flag
_atom_site_refinement_flags
Ru1 Ru 0.574963(16) 0.985224(14) 0.643222(10) 0.00906(4) Uani 1 1 d .
Cl1 Cl 0.83050(5) 0.97749(5) 0.61297(3) 0.01582(9) Uani 1 1 d .
Cl2 Cl 0.59698(5) 1.17113(4) 0.52863(3) 0.01305(8) Uani 1 1 d .
P1 P 0.73739(6) 1.15114(5) 0.78361(3) 0.01276(9) Uani 1 1 d .
P2 P 0.50098(6) 0.78165(5) 0.71019(3) 0.01174(9) Uani 1 1 d .
O1 O 0.62393(17) 1.19094(15) 0.84452(10) 0.0222(3) Uani 1 1 d .
O2 O 0.28793(15) 0.69284(13) 0.68350(10) 0.0180(3) Uani 1 1 d .
N1 N 0.33540(18) 0.99984(15) 0.63666(11) 0.0138(3) Uani 1 1 d .
H1A H 0.2860 1.0003 0.5674 0.017 Uiso 1 1 calc R
C1 C 0.8643(2) 1.33134(19) 0.75696(14) 0.0189(4) Uani 1 1 d .
H1 H 0.7738 1.3547 0.7083 0.023 Uiso 1 1 calc R
C2 C 0.8902(2) 1.11915(19) 0.89480(13) 0.0171(4) Uani 1 1 d .
H2 H 0.8303 1.0148 0.8970 0.021 Uiso 1 1 calc R
C3 C 0.5586(2) 0.76255(19) 0.84793(13) 0.0169(4) Uani 1 1 d .
H3 H 0.6902 0.8037 0.8775 0.020 Uiso 1 1 calc R
C4 C 0.5574(2) 0.65466(19) 0.64765(14) 0.0180(4) Uani 1 1 d .
H4 H 0.5741 0.6906 0.5832 0.022 Uiso 1 1 calc R
C5 C 0.4451(3) 1.1701(2) 0.80149(15) 0.0244(4) Uani 1 1 d .
H5A H 0.4382 1.2568 0.8267 0.029 Uiso 1 1 calc R
H5B H 0.3712 1.0901 0.8294 0.029 Uiso 1 1 calc R
C6 C 0.3629(2) 1.1393(2) 0.68615(14) 0.0199(4) Uani 1 1 d .
H6A H 0.2473 1.1428 0.6682 0.024 Uiso 1 1 calc R
H6B H 0.4392 1.2160 0.6571 0.024 Uiso 1 1 calc R
C7 C 0.1602(2) 0.7353(2) 0.62170(15) 0.0209(4) Uani 1 1 d .
H7A H 0.0410 0.6663 0.6198 0.025 Uiso 1 1 calc R
H7B H 0.1634 0.7311 0.5506 0.025 Uiso 1 1 calc R
C8 C 0.1891(3) 0.8821(2) 0.65933(17) 0.0260(4) Uani 1 1 d .
H8A H 0.0785 0.8916 0.6280 0.031 Uiso 1 1 calc R
H8B H 0.2140 0.8931 0.7345 0.031 Uiso 1 1 calc R
C9 C 0.9531(3) 1.4507(2) 0.85076(15) 0.0273(4) Uani 1 1 d .
H9A H 1.0558 1.4431 0.8973 0.041 Uiso 1 1 calc R
H9B H 0.8687 1.4412 0.8867 0.041 Uiso 1 1 calc R
H9C H 0.9913 1.5439 0.8280 0.041 Uiso 1 1 calc R
C10 C 0.9953(3) 1.3419(2) 0.70083(15) 0.0238(4) Uani 1 1 d .
H10A H 1.0271 1.4304 0.6717 0.036 Uiso 1 1 calc R
H10B H 0.9407 1.2599 0.6455 0.036 Uiso 1 1 calc R
H10C H 1.1018 1.3421 0.7493 0.036 Uiso 1 1 calc R
C11 C 0.9229(3) 1.1945(2) 1.00061(15) 0.0289(5) Uani 1 1 d .
H11A H 0.9827 1.1547 1.0540 0.043 Uiso 1 1 calc R
H11B H 0.8098 1.1800 1.0082 0.043 Uiso 1 1 calc R
H11C H 0.9972 1.2969 1.0073 0.043 Uiso 1 1 calc R
C12 C 1.0646(3) 1.1433(2) 0.87936(16) 0.0267(4) Uani 1 1 d .
H12A H 1.1385 1.2461 0.8873 0.040 Uiso 1 1 calc R
H12B H 1.0410 1.0974 0.8103 0.040 Uiso 1 1 calc R
H12C H 1.1261 1.1021 0.9305 0.040 Uiso 1 1 calc R
C13 C 0.4968(3) 0.8488(2) 0.90572(14) 0.0234(4) Uani 1 1 d .
H13A H 0.3675 0.8051 0.8827 0.035 Uiso 1 1 calc R
H13B H 0.5413 0.9471 0.8919 0.035 Uiso 1 1 calc R
H13C H 0.5422 0.8493 0.9796 0.035 Uiso 1 1 calc R
C14 C 0.4824(3) 0.6084(2) 0.86841(16) 0.0264(4) Uani 1 1 d .
H14A H 0.5139 0.6085 0.9426 0.040 Uiso 1 1 calc R
H14B H 0.5311 0.5542 0.8385 0.040 Uiso 1 1 calc R
H14C H 0.3536 0.5641 0.8372 0.040 Uiso 1 1 calc R
C15 C 0.7349(3) 0.6594(2) 0.71023(17) 0.0277(5) Uani 1 1 d .
H15A H 0.7232 0.6140 0.7707 0.042 Uiso 1 1 calc R
H15B H 0.8239 0.7590 0.7322 0.042 Uiso 1 1 calc R
H15C H 0.7714 0.6083 0.6679 0.042 Uiso 1 1 calc R
C16 C 0.4100(3) 0.5018(2) 0.61279(17) 0.0293(5) Uani 1 1 d .
H16A H 0.4483 0.4433 0.5780 0.044 Uiso 1 1 calc R
H16B H 0.3036 0.5031 0.5654 0.044 Uiso 1 1 calc R
H16C H 0.3840 0.4614 0.6727 0.044 Uiso 1 1 calc R

loop_
_atom_site_aniso_label
_atom_site_aniso_U_11
_atom_site_aniso_U_22
_atom_site_aniso_U_33
_atom_site_aniso_U_23
_atom_site_aniso_U_13
_atom_site_aniso_U_12
Ru1 0.00875(7) 0.01085(7) 0.00858(7) 0.00216(5) 0.00263(5) 0.00533(5)
Cl1 0.01226(19) 0.0196(2) 0.0189(2) 0.00402(16) 0.00619(16) 0.00928(16)
Cl2 0.01463(19) 0.01238(19) 0.01050(19) 0.00246(14) 0.00219(15) 0.00559(16)
P1 0.0128(2) 0.0142(2) 0.0112(2) 0.00033(16) 0.00231(17) 0.00691(17)
P2 0.0113(2) 0.0131(2) 0.0119(2) 0.00402(16) 0.00386(17) 0.00621(17)
O1 0.0186(7) 0.0338(8) 0.0161(7) -0.0049(6) 0.0028(5) 0.0156(6)
O2 0.0106(6) 0.0170(6) 0.0247(7) 0.0084(5) 0.0042(5) 0.0053(5)
N1 0.0129(7) 0.0178(7) 0.0138(7) 0.0041(6) 0.0047(6) 0.0093(6)
C1 0.0199(9) 0.0128(8) 0.0181(9) 0.0016(7) 0.0004(7) 0.0057(7)
C2 0.0176(9) 0.0179(9) 0.0139(9) 0.0025(7) 0.0010(7) 0.0085(7)
C3 0.0166(9) 0.0193(9) 0.0140(9) 0.0071(7) 0.0044(7) 0.0073(7)
C4 0.0254(10) 0.0149(9) 0.0198(9) 0.0054(7) 0.0111(8) 0.0120(8)
C5 0.0235(10) 0.0352(11) 0.0221(10) 0.0003(8) 0.0066(8) 0.0210(9)
C6 0.0208(9) 0.0244(10) 0.0214(10) 0.0032(8) 0.0066(8) 0.0167(8)
C7 0.0091(8) 0.0236(10) 0.0281(10) 0.0089(8) 0.0052(7) 0.0058(7)
C8 0.0188(10) 0.0297(11) 0.0399(12) 0.0141(9) 0.0181(9) 0.0144(9)
C9 0.0332(11) 0.0171(9) 0.0232(10) -0.0024(8) -0.0008(9) 0.0099(9)
C10 0.0202(10) 0.0186(9) 0.0235(10) 0.0047(8) 0.0045(8) 0.0017(8)
C11 0.0325(11) 0.0382(12) 0.0146(10) 0.0001(8) 0.0003(8) 0.0193(10)
C12 0.0197(10) 0.0412(12) 0.0211(10) 0.0051(9) 0.0019(8) 0.0184(9)
C13 0.0268(10) 0.0319(11) 0.0153(9) 0.0066(8) 0.0099(8) 0.0142(9)
C14 0.0308(11) 0.0238(10) 0.0211(10) 0.0118(8) 0.0085(9) 0.0082(9)
C15 0.0305(11) 0.0317(11) 0.0348(12) 0.0159(9) 0.0151(9) 0.0232(10)
C16 0.0407(12) 0.0165(10) 0.0329(12) 0.0012(8) 0.0158(10) 0.0121(9)

loop_
_atom_type_symbol
_atom_type_description
_atom_type_scat_dispersion_real
_atom_type_scat_dispersion_imag
_atom_type_scat_source
C C 0.0033 0.0016 'International Tables Vol C Tables 4.2.6.8 and 6.1.1.4'
H H 0.0000 0.0000 'International Tables Vol C Tables 4.2.6.8 and 6.1.1.4'
N N 0.0061 0.0033 'International Tables Vol C Tables 4.2.6.8 and 6.1.1.4'
O O 0.0106 0.0060 'International Tables Vol C Tables 4.2.6.8 and 6.1.1.4'
P P 0.1023 0.0942 'International Tables Vol C Tables 4.2.6.8 and 6.1.1.4'
Cl Cl 0.1484 0.1585 'International Tables Vol C Tables 4.2.6.8 and 6.1.1.4'
Ru Ru -1.2594 0.8363 'International Tables Vol C Tables 4.2.6.8 and 6.1.1.4'

loop_
_geom_angle_atom_site_label_1
_geom_angle_atom_site_label_2
_geom_angle_atom_site_label_3
_geom_angle
_geom_angle_site_symmetry_1
_geom_angle_site_symmetry_3
N1 Ru1 P1 93.64(4) . .
N1 Ru1 P2 93.42(4) . .
P1 Ru1 P2 102.065(18) . .
N1 Ru1 Cl1 167.76(4) . .
P1 Ru1 Cl1 93.663(17) . .
P2 Ru1 Cl1 94.645(16) . .
N1 Ru1 Cl2 86.15(4) . 2_676
P1 Ru1 Cl2 171.623(16) . 2_676
P2 Ru1 Cl2 86.304(17) . 2_676
Cl1 Ru1 Cl2 85.201(15) . 2_676
N1 Ru1 Cl2 82.09(4) . .
P1 Ru1 Cl2 91.999(17) . .
P2 Ru1 Cl2 165.508(16) . .
Cl1 Ru1 Cl2 87.848(15) . .
Cl2 Ru1 Cl2 79.671(16) 2_676 .
Ru1 Cl2 Ru1 100.330(16) 2_676 .
O1 P1 C1 99.07(8) . .
O1 P1 C2 98.40(8) . .
C1 P1 C2 106.75(8) . .
O1 P1 Ru1 114.90(5) . .
C1 P1 Ru1 113.95(6) . .
C2 P1 Ru1 120.70(6) . .
O2 P2 C3 95.71(7) . .
O2 P2 C4 102.58(8) . .
C3 P2 C4 105.05(8) . .
O2 P2 Ru1 112.30(5) . .
C3 P2 Ru1 127.70(6) . .
C4 P2 Ru1 110.22(6) . .
C5 O1 P1 126.09(11) . .
C7 O2 P2 124.51(11) . .
C6 N1 C8 109.82(14) . .
C6 N1 Ru1 114.30(11) . .
C8 N1 Ru1 121.44(11) . .
C6 N1 H1A 102.8 . .
C8 N1 H1A 102.8 . .
Ru1 N1 H1A 102.8 . .
C10 C1 C9 110.45(16) . .
C10 C1 P1 115.98(13) . .
C9 C1 P1 114.21(14) . .
C10 C1 H1 105.0 . .
C9 C1 H1 105.0 . .
P1 C1 H1 105.0 . .
C12 C2 C11 110.76(16) . .
C12 C2 P1 112.97(13) . .
C11 C2 P1 116.23(13) . .
C12 C2 H2 105.3 . .
C11 C2 H2 105.3 . .
P1 C2 H2 105.3 . .
C13 C3 C14 108.27(15) . .
C13 C3 P2 109.98(12) . .
C14 C3 P2 114.88(13) . .
C13 C3 H3 107.8 . .
C14 C3 H3 107.8 . .
P2 C3 H3 107.8 . .
C15 C4 C16 112.46(16) . .
C15 C4 P2 112.58(13) . .
C16 C4 P2 114.71(13) . .
C15 C4 H4 105.4 . .
C16 C4 H4 105.4 . .
P2 C4 H4 105.4 . .
O1 C5 C6 118.19(16) . .
O1 C5 H5A 107.8 . .
C6 C5 H5A 107.8 . .
O1 C5 H5B 107.8 . .
C6 C5 H5B 107.8 . .
H5A C5 H5B 107.1 . .
N1 C6 C5 115.06(15) . .
N1 C6 H6A 108.5 . .
C5 C6 H6A 108.5 . .
N1 C6 H6B 108.5 . .
C5 C6 H6B 108.5 . .
H6A C6 H6B 107.5 . .
O2 C7 C8 113.72(16) . .
O2 C7 H7A 108.8 . .
C8 C7 H7A 108.8 . .
O2 C7 H7B 108.8 . .
C8 C7 H7B 108.8 . .
H7A C7 H7B 107.7 . .
N1 C8 C7 114.73(15) . .
N1 C8 H8A 108.6 . .
C7 C8 H8A 108.6 . .
N1 C8 H8B 108.6 . .
C7 C8 H8B 108.6 . .
H8A C8 H8B 107.6 . .
C1 C9 H9A 109.5 . .
C1 C9 H9B 109.5 . .
H9A C9 H9B 109.5 . .
C1 C9 H9C 109.5 . .
H9A C9 H9C 109.5 . .
H9B C9 H9C 109.5 . .
C1 C10 H10A 109.5 . .
C1 C10 H10B 109.5 . .
H10A C10 H10B 109.5 . .
C1 C10 H10C 109.5 . .
H10A C10 H10C 109.5 . .
H10B C10 H10C 109.5 . .
C2 C11 H11A 109.5 . .
C2 C11 H11B 109.5 . .
H11A C11 H11B 109.5 . .
C2 C11 H11C 109.5 . .
H11A C11 H11C 109.5 . .
H11B C11 H11C 109.5 . .
C2 C12 H12A 109.5 . .
C2 C12 H12B 109.5 . .
H12A C12 H12B 109.5 . .
C2 C12 H12C 109.5 . .
H12A C12 H12C 109.5 . .
H12B C12 H12C 109.5 . .
C3 C13 H13A 109.5 . .
C3 C13 H13B 109.5 . .
H13A C13 H13B 109.5 . .
C3 C13 H13C 109.5 . .
H13A C13 H13C 109.5 . .
H13B C13 H13C 109.5 . .
C3 C14 H14A 109.5 . .
C3 C14 H14B 109.5 . .
H14A C14 H14B 109.5 . .
C3 C14 H14C 109.5 . .
H14A C14 H14C 109.5 . .
H14B C14 H14C 109.5 . .
C4 C15 H15A 109.5 . .
C4 C15 H15B 109.5 . .
H15A C15 H15B 109.5 . .
C4 C15 H15C 109.5 . .
H15A C15 H15C 109.5 . .
H15B C15 H15C 109.5 . .
C4 C16 H16A 109.5 . .
C4 C16 H16B 109.5 . .
H16A C16 H16B 109.5 . .
C4 C16 H16C 109.5 . .
H16A C16 H16C 109.5 . .
H16B C16 H16C 109.5 . .

loop_
_geom_bond_atom_site_label_1
_geom_bond_atom_site_label_2
_geom_bond_distance
_geom_bond_site_symmetry_2
Ru1 N1 2.1489(14) .
Ru1 P1 2.2328(5) .
Ru1 P2 2.2540(5) .
Ru1 Cl1 2.4316(5) .
Ru1 Cl2 2.5048(5) 2_676
Ru1 Cl2 2.5106(5) .
Cl2 Ru1 2.5047(5) 2_676
P1 O1 1.6364(13) .
P1 C1 1.8582(19) .
P1 C2 1.8627(18) .
P2 O2 1.6315(13) .
P2 C3 1.8581(18) .
P2 C4 1.8613(18) .
O1 C5 1.430(2) .
O2 C7 1.434(2) .
N1 C6 1.483(2) .
N1 C8 1.488(2) .
N1 H1A 0.9300 .
C1 C10 1.534(3) .
C1 C9 1.539(3) .
C1 H1 1.0000 .
C2 C12 1.527(3) .
C2 C11 1.531(3) .
C2 H2 1.0000 .
C3 C13 1.533(3) .
C3 C14 1.534(3) .
C3 H3 1.0000 .
C4 C15 1.529(3) .
C4 C16 1.534(3) .
C4 H4 1.0000 .
C5 C6 1.509(3) .
C5 H5A 0.9900 .
C5 H5B 0.9900 .
C6 H6A 0.9900 .
C6 H6B 0.9900 .
C7 C8 1.494(3) .
C7 H7A 0.9900 .
C7 H7B 0.9900 .
C8 H8A 0.9900 .
C8 H8B 0.9900 .
C9 H9A 0.9800 .
C9 H9B 0.9800 .
C9 H9C 0.9800 .
C10 H10A 0.9800 .
C10 H10B 0.9800 .
C10 H10C 0.9800 .
C11 H11A 0.9800 .
C11 H11B 0.9800 .
C11 H11C 0.9800 .
C12 H12A 0.9800 .
C12 H12B 0.9800 .
C12 H12C 0.9800 .
C13 H13A 0.9800 .
C13 H13B 0.9800 .
C13 H13C 0.9800 .
C14 H14A 0.9800 .
C14 H14B 0.9800 .
C14 H14C 0.9800 .
C15 H15A 0.9800 .
C15 H15B 0.9800 .
C15 H15C 0.9800 .
C16 H16A 0.9800 .
C16 H16B 0.9800 .
C16 H16C 0.9800 .
